data_1506834
loop_
_publ_author_name
'Vishweshwar, Peddy'
'Jagadeesh Babu, N.'
'Nangia, Ashwini'
'Mason, Sax A.'
'Puschmann, Horst'
'Mondal, Raju'
'Howard, Judith A. K.'

_publ_section_title
;
 Variable Temperature Neutron Diffraction Analysis of a Very Short
 O&#x2212;H&#x00B7;&#x00B7;&#x00B7;O Hydrogen Bond in
 2,3,5,6-Pyrazinetetracarboxylic Acid Dihydrate:&#x00A0; Synthon-Assisted
 Short Oacid&#x2212;H&#x00B7;&#x00B7;&#x00B7;OwaterHydrogen Bonds in a
 Multicenter Array
;
_journal_issue 43
_journal_name_full 'The Journal of Physical Chemistry A'
_journal_page_first 9406
_journal_paper_doi 10.1021/jp0476848
_journal_volume 108
_journal_year 2004
_chemical_formula_moiety 'C8 H4 N2 O8, 2H2O'
_chemical_formula_sum 'C8 H8 N2 O10'
_chemical_formula_weight 292.16
_chemical_melting_point 480
_chemical_name_common
;
2,3,5,6-pyrazinetetracarboxylic acid dihydrate
;
_chemical_name_systematic
; 
 2,3,5,6-pyrazinetetracarboxylic acid dihydrate
;
_space_group_IT_number 2
_symmetry_cell_setting triclinic
_symmetry_space_group_name_Hall '-P 1'
_symmetry_space_group_name_H-M 'P -1'
_atom_sites_solution_hydrogens geom
_atom_sites_solution_primary direct
_atom_sites_solution_secondary difmap
_audit_creation_method SHELXL-97
_cell_angle_alpha 98.962(5)
_cell_angle_beta 107.408(5)
_cell_angle_gamma 105.348(5)
_cell_formula_units_Z 1
_cell_length_a 5.4606(10)
_cell_length_b 6.4133(10)
_cell_length_c 8.7164(10)
_cell_measurement_reflns_used 610
_cell_measurement_temperature 200(1)
_cell_measurement_theta_max 31.80
_cell_measurement_theta_min 4.03
_cell_volume 271.57(7)
_computing_cell_refinement 'ILL RAFD9'
_computing_data_collection 'ILL HKLGEN, MAD'
_computing_data_reduction 'ILL RACER'
_computing_molecular_graphics 'ORTEP and PLUTON'
_computing_publication_material SHELXL-97
_computing_structure_refinement 'SHELXL-97 (Sheldrick, 1997)'
_computing_structure_solution 'SHELXS-97 (Sheldrick, 1990)'
_diffrn_ambient_temperature 200(1)
_diffrn_detector_area_resol_mean '0.25 degrees'
_diffrn_measured_fraction_theta_full 0.982
_diffrn_measured_fraction_theta_max 0.982
_diffrn_measurement_device_type 'd9 four-circle diffractometer'
_diffrn_measurement_method 'omega step-scans'
_diffrn_radiation_monochromator graphite
_diffrn_radiation_probe neutron
_diffrn_radiation_source 'ILL reactor'
_diffrn_radiation_type neutron
_diffrn_radiation_wavelength 0.83970
_diffrn_reflns_av_R_equivalents 0.0142
_diffrn_reflns_av_sigmaI/netI 0.0197
_diffrn_reflns_limit_h_max 6
_diffrn_reflns_limit_h_min -1
_diffrn_reflns_limit_k_max 7
_diffrn_reflns_limit_k_min -8
_diffrn_reflns_limit_l_max 10
_diffrn_reflns_limit_l_min -10
_diffrn_reflns_number 1297
_diffrn_reflns_theta_full 32.11
_diffrn_reflns_theta_max 32.11
_diffrn_reflns_theta_min 2.99
_diffrn_standards_decay_% 0
_exptl_absorpt_coefficient_mu 0.000
_exptl_absorpt_correction_T_max 0.9408
_exptl_absorpt_correction_T_min 0.8557
_exptl_absorpt_correction_type 'Gaussian grid'
_exptl_absorpt_process_details 'program DATAP'
_exptl_crystal_colour 'Pale yellow'
_exptl_crystal_density_diffrn 1.785
_exptl_crystal_density_method 'not measured'
_exptl_crystal_description plate
_exptl_crystal_F_000 100
_exptl_crystal_size_max 2.8
_exptl_crystal_size_mid 1.6
_exptl_crystal_size_min 0.6
_refine_diff_density_max 0.381
_refine_diff_density_min -0.313
_refine_diff_density_rms 0.076
_refine_ls_extinction_coef 0.079(4)
_refine_ls_extinction_expression Fc^*^=kFc[1+0.001xFc^2^\l^3^/sin(2\q)]^-1/4^
_refine_ls_extinction_method SHELXL
_refine_ls_goodness_of_fit_ref 1.128
_refine_ls_hydrogen_treatment refall
_refine_ls_matrix_type full
_refine_ls_number_parameters 135
_refine_ls_number_reflns 1123
_refine_ls_number_restraints 0
_refine_ls_restrained_S_all 1.128
_refine_ls_R_factor_all 0.0237
_refine_ls_R_factor_gt 0.0206
_refine_ls_shift/su_max 0.700
_refine_ls_shift/su_mean 0.009
_refine_ls_structure_factor_coef Fsqd
_refine_ls_weighting_details 'calc w=1/[\s^2^(Fo^2^)+(0.0202P)^2^+0.2370P] where P=(Fo^2^+2Fc^2^)/3'
_refine_ls_weighting_scheme calc
_refine_ls_wR_factor_gt 0.0464
_refine_ls_wR_factor_ref 0.0481
_reflns_number_gt 1034
_reflns_number_total 1123
_reflns_threshold_expression >2sigma(I)
_cod_data_source_file jp0476848si20040528_030201.cif
_cod_data_source_block a
_cod_depositor_comments
;
The following automatic conversions were performed:

'_symmetry_cell_setting' value 'Triclinic' changed to 'triclinic'
according to /home/saulius/struct/CIF-dictionaries/cif_core.dic
dictionary named 'cif_core.dic' version 2.4.1 from 2010-06-29.

Automatic conversion script
Id: cif_fix_values 1715 2011-07-08 13:25:40Z adriana 
;
_cod_database_code 1506834

loop_
_symmetry_equiv_pos_as_xyz
'x, y, z'
'-x, -y, -z'

loop_
_atom_site_label
_atom_site_type_symbol
_atom_site_fract_x
_atom_site_fract_y
_atom_site_fract_z
_atom_site_U_iso_or_equiv
_atom_site_adp_type
_atom_site_occupancy
_atom_site_symmetry_multiplicity
_atom_site_calc_flag
_atom_site_refinement_flags
O1 O 0.25425(18) -0.05133(14) 0.09079(10) 0.0212(3) Uani 1.000(6) 1 d .
O14 O 0.18278(19) 0.28981(14) 0.21995(11) 0.0199(4) Uani 0.996(7) 1 d P
O3 O 0.63211(19) 0.00291(15) 0.30658(11) 0.0258(2) Uani 1 1 d .
O4 O 0.7471(2) -0.38336(18) 0.44397(11) 0.0322(2) Uani 1 1 d .
O5 O 1.09379(18) -0.22022(17) 0.36970(11) 0.0283(4) Uani 1.000(6) 1 d .
N7 N 0.31162(10) -0.40491(8) -0.07616(6) 0.01487(15) Uani 1 1 d .
H2 H 0.2333(3) 0.0937(3) 0.15603(19) 0.0291(6) Uani 0.978(10) 1 d P
H5 H 1.1991(4) -0.1674(3) 0.4906(2) 0.0405(7) Uani 1.000(11) 1 d .
C8 C 0.45986(14) -0.10308(11) 0.17202(8) 0.01517(17) Uani 1 1 d .
C9 C 0.47813(13) -0.31491(10) 0.08163(8) 0.01337(17) Uani 1 1 d .
C10 C 0.66738(13) -0.41147(11) 0.15876(8) 0.01352(17) Uani 1 1 d .
C11 C 0.84072(14) -0.33187(11) 0.34145(8) 0.01566(17) Uani 1 1 d .
H12 H 0.2212(4) 0.3306(3) 0.3381(2) 0.0416(8) Uani 0.998(11) 1 d P
H13 H 0.0010(4) 0.2893(3) 0.1651(2) 0.0349(7) Uani 1.000(11) 1 d .

loop_
_atom_site_aniso_label
_atom_site_aniso_U_11
_atom_site_aniso_U_22
_atom_site_aniso_U_33
_atom_site_aniso_U_23
_atom_site_aniso_U_13
_atom_site_aniso_U_12
O1 0.0227(5) 0.0212(5) 0.0152(5) -0.0014(3) -0.0006(3) 0.0120(3)
O14 0.0193(7) 0.0229(5) 0.0143(6) -0.0009(3) 0.0016(4) 0.0103(3)
O3 0.0239(4) 0.0250(4) 0.0163(4) -0.0077(3) -0.0045(3) 0.0097(3)
O4 0.0267(5) 0.0464(6) 0.0111(4) 0.0048(4) 0.0026(3) -0.0015(4)
O5 0.0168(5) 0.0419(6) 0.0129(6) -0.0004(4) -0.0009(4) -0.0001(4)
N7 0.0159(2) 0.0160(2) 0.0091(2) 0.00039(16) -0.00001(17) 0.00627(17)
H2 0.0309(9) 0.0297(9) 0.0235(8) 0.0018(6) 0.0045(6) 0.0137(6)
H5 0.0279(10) 0.0558(12) 0.0195(11) -0.0011(7) -0.0032(7) 0.0045(7)
C8 0.0154(3) 0.0154(3) 0.0108(3) -0.0005(2) 0.0010(2) 0.0053(2)
C9 0.0139(3) 0.0139(3) 0.0091(3) 0.0004(2) 0.0008(2) 0.0048(2)
C10 0.0137(3) 0.0153(3) 0.0080(3) 0.0006(2) 0.0001(2) 0.0049(2)
C11 0.0158(3) 0.0178(3) 0.0083(3) 0.0001(2) -0.0002(2) 0.0045(3)
H12 0.0493(12) 0.0518(12) 0.0199(12) -0.0007(7) 0.0038(7) 0.0262(9)
H13 0.0260(12) 0.0435(10) 0.0327(10) 0.0076(7) 0.0042(8) 0.0159(7)

loop_
_atom_type_symbol
_atom_type_description
_atom_type_scat_dispersion_real
_atom_type_scat_dispersion_imag
_atom_type_scat_source
C C 0.0000 0.0000 'International Tables Vol C Tables 4.2.6.8 and 6.1.1.4'
H H 0.0000 0.0000 'International Tables Vol C Tables 4.2.6.8 and 6.1.1.4'
N N 0.0000 0.0000 'International Tables Vol C Tables 4.2.6.8 and 6.1.1.4'
O O 0.0000 0.0000 'International Tables Vol C Tables 4.2.6.8 and 6.1.1.4'

loop_
_geom_angle_atom_site_label_1
_geom_angle_atom_site_label_2
_geom_angle_atom_site_label_3
_geom_angle
_geom_angle_site_symmetry_1
C8 O1 H2 114.10(11) .
H2 O14 H12 116.82(15) .
H2 O14 H13 113.79(14) .
H12 O14 H13 107.34(18) .
C11 O5 H5 110.66(14) .
C10 N7 C9 118.00(5) 2_645
O3 C8 O1 126.55(8) .
O3 C8 C9 120.06(7) .
O1 C8 C9 113.37(6) .
N7 C9 C10 121.06(6) .
N7 C9 C8 117.63(6) .
C10 C9 C8 121.29(6) .
N7 C10 C9 120.94(6) 2_645
N7 C10 C11 115.33(5) 2_645
C9 C10 C11 123.49(6) .
O4 C11 O5 126.11(8) .
O4 C11 C10 120.58(7) .
O5 C11 C10 113.15(7) .

loop_
_geom_bond_atom_site_label_1
_geom_bond_atom_site_label_2
_geom_bond_distance
_geom_bond_site_symmetry_2
O1 C8 1.2911(11) .
O1 H2 1.0640(16) .
O14 H2 1.4233(18) .
O14 H12 0.965(2) .
O14 H13 0.963(2) .
O3 C8 1.2147(11) .
O4 C11 1.2019(12) .
O5 C11 1.3041(12) .
O5 H5 0.9896(18) .
N7 C10 1.3323(8) 2_645
N7 C9 1.3335(8) .
C8 C9 1.5039(9) .
C9 C10 1.3986(9) .
C10 N7 1.3323(8) 2_645
C10 C11 1.5104(8) .
